data_4104157
loop_
_publ_author_name
'Dusan Hesek'
'Mijoon Lee'
'Weilie Zhang'
'Bruce C. Noll'
'Shahriar Mobashery'

_publ_contact_author_address
;University of Notre Dame
Department of Chemistry and Biochemistry
251 Nieuwland Science Hall
Notre Dame, IN 46556-5670
USA
;
_publ_contact_author_email mobashery@nd.edu
_publ_contact_author_fax 1(574)6316652
_publ_contact_author_name 'Professor Shahriar Mobashery'
_publ_contact_author_phone 1(574)6312933
_publ_section_title
;
 Total Synthesis of
 N-Acetylglucosamine-1,6-anhydro-N-acetylmuramylpentapeptide and
 Evaluation of Its Turnover by AmpD from Escherichia coli
;
_journal_name_full 'Journal of the American Chemical Society'
_journal_page_first 5187
_journal_page_last 5193
_journal_paper_doi 10.1021/ja808498m
_journal_volume 131
_journal_year 2009
_chemical_absolute_configuration syn
_chemical_compound_source synthesized
_chemical_formula_moiety 'C13 H15 I O4'
_chemical_formula_sum 'C13 H15 I O4'
_chemical_formula_weight 362.15
_chemical_name_common 1,6-Anhydro-2-iodo-4-O-benzyl-2-deoxy-\b-D-glucopyranose
_space_group_IT_number 1
_symmetry_cell_setting triclinic
_symmetry_Int_Tables_number 1
_symmetry_space_group_name_Hall 'P 1'
_symmetry_space_group_name_H-M 'P 1'
_atom_sites_solution_hydrogens geom
_atom_sites_solution_primary direct
_atom_sites_solution_secondary difmap
_audit_creation_method SHELXL-97
_cell_angle_alpha 91.5770(10)
_cell_angle_beta 92.433(5)
_cell_angle_gamma 91.599(5)
_cell_formula_units_Z 2
_cell_length_a 6.1718(4)
_cell_length_b 7.5275(5)
_cell_length_c 13.9663(6)
_cell_measurement_reflns_used 8849
_cell_measurement_temperature 100(2)
_cell_measurement_theta_max 35.385
_cell_measurement_theta_min 3.099
_cell_volume 647.74(7)
_computing_cell_refinement 'APEX2/SAINT (Bruker, 2007)'
_computing_data_collection 'APEX2 (Bruker, 2007)'
_computing_data_reduction 'SAINT/XPREP (Bruker, 2007; Sheldrick, 2008)'
_computing_molecular_graphics 'XP (Sheldrick, 2008)'
_computing_publication_material 'XCIF (Sheldrick, 2008)/enCIFer (CCDC, 2005)'
_computing_structure_refinement 'XL (Sheldrick, 2008)'
_computing_structure_solution 'XS (Sheldrick, 2008)'
_diffrn_ambient_temperature 100(2)
_diffrn_detector_area_resol_mean 8.33
_diffrn_measured_fraction_theta_full 0.829
_diffrn_measured_fraction_theta_max 0.829
_diffrn_measurement_device_type 'Bruker d8 Apex II CCD diffractometer'
_diffrn_measurement_method '\f and \w scans'
_diffrn_radiation_monochromator graphite
_diffrn_radiation_probe x-ray
_diffrn_radiation_type MoK\a
_diffrn_radiation_wavelength 0.71073
_diffrn_reflns_av_R_equivalents 0.0250
_diffrn_reflns_av_sigmaI/netI 0.0093
_diffrn_reflns_limit_h_max 9
_diffrn_reflns_limit_h_min -9
_diffrn_reflns_limit_k_max 12
_diffrn_reflns_limit_k_min -12
_diffrn_reflns_limit_l_max 22
_diffrn_reflns_limit_l_min -22
_diffrn_reflns_number 8872
_diffrn_reflns_theta_full 35.61
_diffrn_reflns_theta_max 35.61
_diffrn_reflns_theta_min 1.46
_diffrn_source 'fine-focus sealed tube'
_diffrn_source_type 'Siemens KFFMO2K-90'
_exptl_absorpt_coefficient_mu 2.476
_exptl_absorpt_correction_T_max 0.64
_exptl_absorpt_correction_T_min 0.54
_exptl_absorpt_correction_type multi-scan
_exptl_absorpt_process_details 'Sheldrick, G. M. (2006). TWINABS. University of G\"ottingen, Germany.'
_exptl_crystal_colour 'clear colorless'
_exptl_crystal_density_diffrn 1.857
_exptl_crystal_density_method 'not measured'
_exptl_crystal_description block
_exptl_crystal_F_000 356
_exptl_crystal_size_max 0.21
_exptl_crystal_size_mid 0.20
_exptl_crystal_size_min 0.18
_refine_diff_density_max 0.774
_refine_diff_density_min -0.719
_refine_diff_density_rms 0.143
_refine_ls_abs_structure_details 'Flack H D (1983), Acta Cryst. A39, 876-881'
_refine_ls_abs_structure_Flack 0.016(10)
_refine_ls_extinction_method none
_refine_ls_goodness_of_fit_ref 1.303
_refine_ls_hydrogen_treatment constr
_refine_ls_matrix_type full
_refine_ls_number_parameters 326
_refine_ls_number_reflns 8872
_refine_ls_number_restraints 3
_refine_ls_restrained_S_all 1.303
_refine_ls_R_factor_all 0.0160
_refine_ls_R_factor_gt 0.0160
_refine_ls_shift/su_max 0.002
_refine_ls_shift/su_mean 0.000
_refine_ls_structure_factor_coef Fsqd
_refine_ls_weighting_details 'calc w=1/[\s^2^(Fo^2^)+(0.0387P)^2^+0.0316P] where P=(Fo^2^+2Fc^2^)/3'
_refine_ls_weighting_scheme calc
_refine_ls_wR_factor_gt 0.0584
_refine_ls_wR_factor_ref 0.0584
_reflns_number_gt 8850
_reflns_number_total 8872
_reflns_threshold_expression >2sigma(I)
_cod_data_source_file ja808498m_si_004.cif
_cod_data_source_block compound_6
_cod_database_code 4104157

loop_
_symmetry_equiv_pos_as_xyz
'x, y, z'

loop_
_atom_site_label
_atom_site_type_symbol
_atom_site_fract_x
_atom_site_fract_y
_atom_site_fract_z
_atom_site_U_iso_or_equiv
_atom_site_adp_type
_atom_site_occupancy
_atom_site_symmetry_multiplicity
_atom_site_calc_flag
_atom_site_refinement_flags
I1_1 I 0.198032(11) 0.481121(10) 0.130628(8) 0.01409(3) Uani 1 1 d .
O1_1 O -0.2149(2) 0.9316(2) 0.08863(11) 0.0141(3) Uani 1 1 d .
O3_1 O 0.2559(3) 1.0525(2) 0.12203(11) 0.0132(3) Uani 1 1 d .
H3O_1 H 0.1941 1.0436 0.0673 0.020 Uiso 1 1 calc R
O4_1 O 0.1705(2) 0.8013(2) 0.33508(11) 0.0127(3) Uani 1 1 d .
O5_1 O -0.1922(2) 0.7548(2) 0.21667(11) 0.0119(2) Uani 1 1 d .
C1_1 C -0.1447(3) 0.7616(3) 0.11946(13) 0.0112(3) Uani 1 1 d .
H1_1 H -0.2256 0.6640 0.0819 0.013 Uiso 1 1 calc R
C2_1 C 0.1008(3) 0.7500(3) 0.10529(14) 0.0112(3) Uani 1 1 d .
H2_1 H 0.1271 0.7758 0.0368 0.013 Uiso 1 1 calc R
C3_1 C 0.2363(3) 0.8862(3) 0.16872(17) 0.0105(4) Uani 1 1 d .
H3_1 H 0.3841 0.8392 0.1823 0.013 Uiso 1 1 calc R
C4_1 C 0.1290(3) 0.9292(3) 0.26434(13) 0.0105(3) Uani 1 1 d .
H4_1 H 0.1830 1.0487 0.2894 0.013 Uiso 1 1 calc R
C5_1 C -0.1174(3) 0.9290(3) 0.25221(14) 0.0116(3) Uani 1 1 d .
H5_1 H -0.1835 0.9591 0.3145 0.014 Uiso 1 1 calc R
C6_1 C -0.2043(3) 1.0483(3) 0.17315(15) 0.0130(3) Uani 1 1 d .
H6A_1 H -0.3497 1.0915 0.1876 0.016 Uiso 1 1 calc R
H6B_1 H -0.1048 1.1516 0.1648 0.016 Uiso 1 1 calc R
C7_1 C 0.3801(3) 0.8131(3) 0.38213(15) 0.0149(3) Uani 1 1 d .
H7A_1 H 0.4361 0.9377 0.3836 0.018 Uiso 1 1 calc R
H7B_1 H 0.4821 0.7388 0.3470 0.018 Uiso 1 1 calc R
C8_1 C 0.3623(3) 0.7493(3) 0.48299(15) 0.0123(3) Uani 1 1 d .
C9_1 C 0.1715(3) 0.7706(3) 0.53213(15) 0.0156(3) Uani 1 1 d .
H9_1 H 0.0535 0.8299 0.5027 0.019 Uiso 1 1 calc R
C10_1 C 0.1531(4) 0.7052(3) 0.62438(16) 0.0186(4) Uani 1 1 d .
H10_1 H 0.0228 0.7203 0.6571 0.022 Uiso 1 1 calc R
C11_1 C 0.3244(4) 0.6183(3) 0.66816(16) 0.0202(4) Uani 1 1 d .
H11_1 H 0.3107 0.5718 0.7302 0.024 Uiso 1 1 calc R
C12_1 C 0.5172(4) 0.5998(3) 0.62028(16) 0.0197(4) Uani 1 1 d .
H12_1 H 0.6365 0.5434 0.6506 0.024 Uiso 1 1 calc R
C13_1 C 0.5345(3) 0.6641(3) 0.52787(15) 0.0167(3) Uani 1 1 d .
H13_1 H 0.6652 0.6495 0.4954 0.020 Uiso 1 1 calc R
I1_2 I 0.806821(13) 0.521542(11) 0.870153(8) 0.01519(3) Uani 1 1 d .
O1_2 O 0.4162(3) 0.0585(2) 0.93771(12) 0.0170(3) Uani 1 1 d .
O3_2 O 0.8610(3) -0.0465(2) 0.89205(12) 0.0139(3) Uani 1 1 d .
H3O_2 H 0.8219 -0.0340 0.9487 0.021 Uiso 1 1 calc R
O4_2 O 0.7075(2) 0.1882(2) 0.67738(10) 0.0138(3) Uani 1 1 d .
O5_2 O 0.3865(2) 0.2339(2) 0.80923(11) 0.0144(3) Uani 1 1 d .
C1_2 C 0.4720(3) 0.2317(3) 0.90375(15) 0.0148(3) Uani 1 1 d .
H1_2 H 0.4072 0.3266 0.9441 0.018 Uiso 1 1 calc R
C2_2 C 0.7202(3) 0.2526(3) 0.90713(14) 0.0127(3) Uani 1 1 d .
H2_2 H 0.7743 0.2347 0.9746 0.015 Uiso 1 1 calc R
C3_2 C 0.8255(3) 0.1142(3) 0.84210(17) 0.0114(4) Uani 1 1 d .
H3_2 H 0.9684 0.1636 0.8223 0.014 Uiso 1 1 calc R
C4_2 C 0.6833(3) 0.0648(3) 0.75162(13) 0.0107(3) Uani 1 1 d .
H4_2 H 0.7227 -0.0557 0.7273 0.013 Uiso 1 1 calc R
C5_2 C 0.4424(3) 0.0621(3) 0.77184(15) 0.0130(3) Uani 1 1 d .
H5_2 H 0.3528 0.0300 0.7122 0.016 Uiso 1 1 calc R
C6_2 C 0.3806(3) -0.0581(3) 0.85377(16) 0.0150(4) Uani 1 1 d .
H6A_2 H 0.2271 -0.0998 0.8463 0.018 Uiso 1 1 calc R
H6B_2 H 0.4745 -0.1624 0.8572 0.018 Uiso 1 1 calc R
C7_2 C 0.9003(3) 0.1735(3) 0.62557(16) 0.0187(4) Uani 1 1 d .
H7A_2 H 0.9434 0.0479 0.6219 0.022 Uiso 1 1 calc R
H7B_2 H 1.0199 0.2447 0.6586 0.022 Uiso 1 1 calc R
C8_2 C 0.8572(3) 0.2408(3) 0.52619(15) 0.0147(3) Uani 1 1 d .
C9_2 C 0.6527(3) 0.2207(3) 0.48074(17) 0.0169(4) Uani 1 1 d .
H9_2 H 0.5393 0.1604 0.5117 0.020 Uiso 1 1 calc R
C10_2 C 0.6134(4) 0.2885(3) 0.38984(16) 0.0194(4) Uani 1 1 d .
H10_2 H 0.4729 0.2760 0.3595 0.023 Uiso 1 1 calc R
C11_2 C 0.7803(4) 0.3747(3) 0.34351(16) 0.0195(4) Uani 1 1 d .
H11_2 H 0.7536 0.4210 0.2817 0.023 Uiso 1 1 calc R
C12_2 C 0.9858(4) 0.3928(3) 0.38783(17) 0.0216(4) Uani 1 1 d .
H12_2 H 1.1001 0.4503 0.3561 0.026 Uiso 1 1 calc R
C13_2 C 1.0240(3) 0.3264(3) 0.47902(16) 0.0184(4) Uani 1 1 d .
H13_2 H 1.1644 0.3395 0.5093 0.022 Uiso 1 1 calc R

loop_
_atom_site_aniso_label
_atom_site_aniso_U_11
_atom_site_aniso_U_22
_atom_site_aniso_U_33
_atom_site_aniso_U_23
_atom_site_aniso_U_13
_atom_site_aniso_U_12
I1_1 0.02035(5) 0.00960(6) 0.01276(6) 0.00110(5) 0.00398(4) 0.00259(4)
O1_1 0.0198(6) 0.0125(7) 0.0100(6) 0.0016(5) -0.0013(5) 0.0031(5)
O3_1 0.0170(6) 0.0102(6) 0.0128(6) 0.0038(5) 0.0042(5) -0.0011(4)
O4_1 0.0139(5) 0.0133(7) 0.0105(6) 0.0038(5) -0.0028(5) -0.0035(4)
O5_1 0.0133(5) 0.0120(6) 0.0103(6) 0.0008(5) 0.0007(4) -0.0027(4)
C1_1 0.0143(6) 0.0097(8) 0.0095(7) -0.0005(6) -0.0008(5) -0.0009(5)
C2_1 0.0166(6) 0.0076(8) 0.0094(7) 0.0000(6) 0.0018(5) 0.0011(5)
C3_1 0.0120(7) 0.0083(8) 0.0114(8) 0.0026(6) 0.0023(6) -0.0001(6)
C4_1 0.0106(6) 0.0126(8) 0.0084(7) 0.0018(6) 0.0000(5) -0.0006(5)
C5_1 0.0126(6) 0.0129(8) 0.0094(7) 0.0002(6) 0.0016(5) -0.0004(5)
C6_1 0.0137(6) 0.0130(9) 0.0123(8) 0.0015(7) 0.0000(6) 0.0020(5)
C7_1 0.0136(6) 0.0178(9) 0.0131(8) 0.0042(7) -0.0009(6) -0.0018(6)
C8_1 0.0157(6) 0.0117(9) 0.0094(8) 0.0000(7) -0.0018(6) 0.0014(6)
C9_1 0.0187(7) 0.0170(10) 0.0114(8) 0.0025(7) 0.0004(6) 0.0037(6)
C10_1 0.0251(8) 0.0187(10) 0.0123(8) 0.0001(7) 0.0033(7) 0.0025(7)
C11_1 0.0342(10) 0.0157(10) 0.0107(8) 0.0005(7) -0.0027(8) 0.0029(8)
C12_1 0.0288(9) 0.0163(10) 0.0135(9) -0.0007(8) -0.0063(7) 0.0058(7)
C13_1 0.0189(7) 0.0173(10) 0.0137(8) -0.0010(7) -0.0043(6) 0.0036(6)
I1_2 0.02351(6) 0.01049(6) 0.01124(6) 0.00125(5) -0.00254(4) -0.00139(4)
O1_2 0.0221(6) 0.0159(7) 0.0136(7) 0.0046(6) 0.0071(5) 0.0001(5)
O3_2 0.0175(6) 0.0131(7) 0.0117(6) 0.0050(5) 0.0029(5) 0.0033(5)
O4_2 0.0165(5) 0.0168(7) 0.0089(6) 0.0040(5) 0.0046(4) 0.0044(5)
O5_2 0.0144(5) 0.0143(7) 0.0149(6) 0.0030(5) 0.0021(4) 0.0038(4)
C1_2 0.0177(7) 0.0146(9) 0.0129(8) 0.0020(7) 0.0064(6) 0.0037(6)
C2_2 0.0189(7) 0.0103(8) 0.0089(7) 0.0012(6) 0.0011(6) 0.0012(6)
C3_2 0.0115(7) 0.0112(8) 0.0120(8) 0.0032(7) 0.0019(6) 0.0027(6)
C4_2 0.0132(6) 0.0101(8) 0.0092(7) 0.0007(6) 0.0021(5) 0.0011(5)
C5_2 0.0123(6) 0.0128(9) 0.0138(8) 0.0012(7) 0.0000(5) -0.0003(5)
C6_2 0.0133(6) 0.0142(9) 0.0180(9) 0.0033(7) 0.0033(6) -0.0002(6)
C7_2 0.0179(7) 0.0272(12) 0.0124(9) 0.0077(8) 0.0075(7) 0.0061(7)
C8_2 0.0207(7) 0.0137(9) 0.0101(8) 0.0004(7) 0.0041(6) 0.0009(6)
C9_2 0.0221(8) 0.0171(10) 0.0117(8) 0.0011(8) 0.0043(7) -0.0010(7)
C10_2 0.0288(9) 0.0178(10) 0.0116(8) 0.0019(8) 0.0001(7) -0.0006(7)
C11_2 0.0372(11) 0.0128(9) 0.0086(8) 0.0001(7) 0.0031(8) -0.0015(8)
C12_2 0.0329(10) 0.0188(11) 0.0131(9) 0.0018(8) 0.0075(7) -0.0070(8)
C13_2 0.0235(8) 0.0189(10) 0.0132(8) 0.0020(7) 0.0059(7) -0.0023(7)

loop_
_atom_type_symbol
_atom_type_description
_atom_type_scat_dispersion_real
_atom_type_scat_dispersion_imag
_atom_type_scat_source
C C 0.0033 0.0016 'International Tables Vol C Tables 4.2.6.8 and 6.1.1.4'
H H 0.0000 0.0000 'International Tables Vol C Tables 4.2.6.8 and 6.1.1.4'
O O 0.0106 0.0060 'International Tables Vol C Tables 4.2.6.8 and 6.1.1.4'
I I -0.4742 1.8119 'International Tables Vol C Tables 4.2.6.8 and 6.1.1.4'

loop_
_geom_angle_atom_site_label_1
_geom_angle_atom_site_label_2
_geom_angle_atom_site_label_3
_geom_angle
C1_1 O1_1 C6_1 106.42(14)
C3_1 O3_1 H3O_1 109.5
C4_1 O4_1 C7_1 115.89(14)
C1_1 O5_1 C5_1 101.81(13)
O5_1 C1_1 O1_1 105.61(16)
O5_1 C1_1 C2_1 111.53(14)
O1_1 C1_1 C2_1 108.65(14)
O5_1 C1_1 H1_1 110.3
O1_1 C1_1 H1_1 110.3
C2_1 C1_1 H1_1 110.3
C3_1 C2_1 C1_1 112.79(16)
C3_1 C2_1 I1_1 111.59(12)
C1_1 C2_1 I1_1 108.80(11)
C3_1 C2_1 H2_1 107.8
C1_1 C2_1 H2_1 107.8
I1_1 C2_1 H2_1 107.8
O3_1 C3_1 C2_1 110.71(18)
O3_1 C3_1 C4_1 105.44(18)
C2_1 C3_1 C4_1 112.30(15)
O3_1 C3_1 H3_1 109.4
C2_1 C3_1 H3_1 109.4
C4_1 C3_1 H3_1 109.4
O4_1 C4_1 C5_1 104.35(13)
O4_1 C4_1 C3_1 113.04(16)
C5_1 C4_1 C3_1 111.88(16)
O4_1 C4_1 H4_1 109.1
C5_1 C4_1 H4_1 109.1
C3_1 C4_1 H4_1 109.1
O5_1 C5_1 C4_1 108.28(15)
O5_1 C5_1 C6_1 101.73(15)
C4_1 C5_1 C6_1 114.56(14)
O5_1 C5_1 H5_1 110.6
C4_1 C5_1 H5_1 110.6
C6_1 C5_1 H5_1 110.6
O1_1 C6_1 C5_1 103.31(16)
O1_1 C6_1 H6A_1 111.1
C5_1 C6_1 H6A_1 111.1
O1_1 C6_1 H6B_1 111.1
C5_1 C6_1 H6B_1 111.1
H6A_1 C6_1 H6B_1 109.1
O4_1 C7_1 C8_1 108.71(14)
O4_1 C7_1 H7A_1 109.9
C8_1 C7_1 H7A_1 109.9
O4_1 C7_1 H7B_1 109.9
C8_1 C7_1 H7B_1 109.9
H7A_1 C7_1 H7B_1 108.3
C13_1 C8_1 C9_1 118.88(19)
C13_1 C8_1 C7_1 120.31(18)
C9_1 C8_1 C7_1 120.79(16)
C8_1 C9_1 C10_1 120.53(18)
C8_1 C9_1 H9_1 119.7
C10_1 C9_1 H9_1 119.7
C11_1 C10_1 C9_1 120.3(2)
C11_1 C10_1 H10_1 119.9
C9_1 C10_1 H10_1 119.9
C10_1 C11_1 C12_1 119.5(2)
C10_1 C11_1 H11_1 120.2
C12_1 C11_1 H11_1 120.2
C11_1 C12_1 C13_1 120.07(19)
C11_1 C12_1 H12_1 120.0
C13_1 C12_1 H12_1 120.0
C8_1 C13_1 C12_1 120.7(2)
C8_1 C13_1 H13_1 119.6
C12_1 C13_1 H13_1 119.6
C1_2 O1_2 C6_2 106.85(15)
C3_2 O3_2 H3O_2 109.5
C4_2 O4_2 C7_2 115.39(14)
C1_2 O5_2 C5_2 102.25(14)
O5_2 C1_2 O1_2 105.60(17)
O5_2 C1_2 C2_2 111.08(15)
O1_2 C1_2 C2_2 108.07(15)
O5_2 C1_2 H1_2 110.6
O1_2 C1_2 H1_2 110.6
C2_2 C1_2 H1_2 110.6
C1_2 C2_2 C3_2 112.23(18)
C1_2 C2_2 I1_2 108.58(12)
C3_2 C2_2 I1_2 111.95(13)
C1_2 C2_2 H2_2 108.0
C3_2 C2_2 H2_2 108.0
I1_2 C2_2 H2_2 108.0
O3_2 C3_2 C4_2 107.14(19)
O3_2 C3_2 C2_2 110.64(17)
C4_2 C3_2 C2_2 112.36(15)
O3_2 C3_2 H3_2 108.9
C4_2 C3_2 H3_2 108.9
C2_2 C3_2 H3_2 108.9
O4_2 C4_2 C5_2 105.26(14)
O4_2 C4_2 C3_2 112.87(16)
C5_2 C4_2 C3_2 111.85(16)
O4_2 C4_2 H4_2 108.9
C5_2 C4_2 H4_2 108.9
C3_2 C4_2 H4_2 108.9
O5_2 C5_2 C4_2 109.03(15)
O5_2 C5_2 C6_2 101.49(16)
C4_2 C5_2 C6_2 114.13(15)
O5_2 C5_2 H5_2 110.6
C4_2 C5_2 H5_2 110.6
C6_2 C5_2 H5_2 110.6
O1_2 C6_2 C5_2 102.67(17)
O1_2 C6_2 H6A_2 111.2
C5_2 C6_2 H6A_2 111.2
O1_2 C6_2 H6B_2 111.2
C5_2 C6_2 H6B_2 111.2
H6A_2 C6_2 H6B_2 109.1
O4_2 C7_2 C8_2 108.53(16)
O4_2 C7_2 H7A_2 110.0
C8_2 C7_2 H7A_2 110.0
O4_2 C7_2 H7B_2 110.0
C8_2 C7_2 H7B_2 110.0
H7A_2 C7_2 H7B_2 108.4
C9_2 C8_2 C13_2 119.28(19)
C9_2 C8_2 C7_2 120.99(18)
C13_2 C8_2 C7_2 119.72(19)
C8_2 C9_2 C10_2 120.35(19)
C8_2 C9_2 H9_2 119.8
C10_2 C9_2 H9_2 119.8
C11_2 C10_2 C9_2 120.0(2)
C11_2 C10_2 H10_2 120.0
C9_2 C10_2 H10_2 120.0
C12_2 C11_2 C10_2 120.0(2)
C12_2 C11_2 H11_2 120.0
C10_2 C11_2 H11_2 120.0
C11_2 C12_2 C13_2 119.88(19)
C11_2 C12_2 H12_2 120.1
C13_2 C12_2 H12_2 120.1
C12_2 C13_2 C8_2 120.5(2)
C12_2 C13_2 H13_2 119.7
C8_2 C13_2 H13_2 119.7

loop_
_geom_bond_atom_site_label_1
_geom_bond_atom_site_label_2
_geom_bond_distance
I1_1 C2_1 2.1615(19)
O1_1 C1_1 1.434(2)
O1_1 C6_1 1.450(3)
O3_1 C3_1 1.432(3)
O3_1 H3O_1 0.8400
O4_1 C4_1 1.419(2)
O4_1 C7_1 1.425(2)
O5_1 C1_1 1.403(2)
O5_1 C5_1 1.446(3)
C1_1 C2_1 1.541(2)
C1_1 H1_1 1.0000
C2_1 C3_1 1.541(3)
C2_1 H2_1 1.0000
C3_1 C4_1 1.546(3)
C3_1 H3_1 1.0000
C4_1 C5_1 1.523(2)
C4_1 H4_1 1.0000
C5_1 C6_1 1.531(3)
C5_1 H5_1 1.0000
C6_1 H6A_1 0.9900
C6_1 H6B_1 0.9900
C7_1 C8_1 1.508(3)
C7_1 H7A_1 0.9900
C7_1 H7B_1 0.9900
C8_1 C13_1 1.392(3)
C8_1 C9_1 1.399(3)
C9_1 C10_1 1.400(3)
C9_1 H9_1 0.9500
C10_1 C11_1 1.387(3)
C10_1 H10_1 0.9500
C11_1 C12_1 1.398(3)
C11_1 H11_1 0.9500
C12_1 C13_1 1.398(3)
C12_1 H12_1 0.9500
C13_1 H13_1 0.9500
I1_2 C2_2 2.1612(19)
O1_2 C1_2 1.437(3)
O1_2 C6_2 1.451(3)
O3_2 C3_2 1.430(3)
O3_2 H3O_2 0.8400
O4_2 C4_2 1.421(2)
O4_2 C7_2 1.424(2)
O5_2 C1_2 1.401(3)
O5_2 C5_2 1.438(3)
C1_2 C2_2 1.534(3)
C1_2 H1_2 1.0000
C2_2 C3_2 1.539(3)
C2_2 H2_2 1.0000
C3_2 C4_2 1.539(3)
C3_2 H3_2 1.0000
C4_2 C5_2 1.525(2)
C4_2 H4_2 1.0000
C5_2 C6_2 1.533(3)
C5_2 H5_2 1.0000
C6_2 H6A_2 0.9900
C6_2 H6B_2 0.9900
C7_2 C8_2 1.506(3)
C7_2 H7A_2 0.9900
C7_2 H7B_2 0.9900
C8_2 C9_2 1.390(3)
C8_2 C13_2 1.398(3)
C9_2 C10_2 1.396(3)
C9_2 H9_2 0.9500
C10_2 C11_2 1.394(3)
C10_2 H10_2 0.9500
C11_2 C12_2 1.389(4)
C11_2 H11_2 0.9500
C12_2 C13_2 1.394(3)
C12_2 H12_2 0.9500
C13_2 H13_2 0.9500

loop_
_geom_hbond_atom_site_label_D
_geom_hbond_atom_site_label_H
_geom_hbond_distance_DH
_geom_hbond_distance_HA
_geom_hbond_angle_DHA
_geom_hbond_distance_DA
_geom_hbond_atom_site_label_A
_geom_hbond_site_symmetry_A
O3_1 H3O_1 0.840 2.319 116.57 2.798(2) O1_2 1_564
O3_2 H3O_2 0.840 2.000 162.54 2.813(2) O1_1 1_646
C1_1 H1_1 1.000 3.134 131.94 3.8747(19) I1_2 1_454
C1_2 H1_2 1.000 3.164 154.64 4.090(2) I1_1 1_556

loop_
_geom_torsion_atom_site_label_1
_geom_torsion_atom_site_label_2
_geom_torsion_atom_site_label_3
_geom_torsion_atom_site_label_4
_geom_torsion
C5_1 O5_1 C1_1 O1_1 -44.50(16)
C5_1 O5_1 C1_1 C2_1 73.35(17)
C6_1 O1_1 C1_1 O5_1 26.55(17)
C6_1 O1_1 C1_1 C2_1 -93.22(17)
O5_1 C1_1 C2_1 C3_1 -51.7(2)
O1_1 C1_1 C2_1 C3_1 64.3(2)
O5_1 C1_1 C2_1 I1_1 72.66(17)
O1_1 C1_1 C2_1 I1_1 -171.33(12)
C1_1 C2_1 C3_1 O3_1 -86.89(19)
I1_1 C2_1 C3_1 O3_1 150.28(13)
C1_1 C2_1 C3_1 C4_1 30.7(2)
I1_1 C2_1 C3_1 C4_1 -92.16(16)
C7_1 O4_1 C4_1 C5_1 -160.92(17)
C7_1 O4_1 C4_1 C3_1 77.3(2)
O3_1 C3_1 C4_1 O4_1 -157.24(16)
C2_1 C3_1 C4_1 O4_1 82.11(19)
O3_1 C3_1 C4_1 C5_1 85.3(2)
C2_1 C3_1 C4_1 C5_1 -35.3(2)
C1_1 O5_1 C5_1 C4_1 -77.32(16)
C1_1 O5_1 C5_1 C6_1 43.72(15)
O4_1 C4_1 C5_1 O5_1 -62.99(18)
C3_1 C4_1 C5_1 O5_1 59.56(19)
O4_1 C4_1 C5_1 C6_1 -175.71(17)
C3_1 C4_1 C5_1 C6_1 -53.2(2)
C1_1 O1_1 C6_1 C5_1 1.33(17)
O5_1 C5_1 C6_1 O1_1 -27.42(16)
C4_1 C5_1 C6_1 O1_1 89.13(19)
C4_1 O4_1 C7_1 C8_1 149.24(18)
O4_1 C7_1 C8_1 C13_1 148.0(2)
O4_1 C7_1 C8_1 C9_1 -30.5(3)
C13_1 C8_1 C9_1 C10_1 -0.8(3)
C7_1 C8_1 C9_1 C10_1 177.6(2)
C8_1 C9_1 C10_1 C11_1 0.0(4)
C9_1 C10_1 C11_1 C12_1 1.3(4)
C10_1 C11_1 C12_1 C13_1 -1.8(4)
C9_1 C8_1 C13_1 C12_1 0.4(3)
C7_1 C8_1 C13_1 C12_1 -178.1(2)
C11_1 C12_1 C13_1 C8_1 0.9(4)
C5_2 O5_2 C1_2 O1_2 -43.07(16)
C5_2 O5_2 C1_2 C2_2 73.85(18)
C6_2 O1_2 C1_2 O5_2 23.03(18)
C6_2 O1_2 C1_2 C2_2 -95.91(18)
O5_2 C1_2 C2_2 C3_2 -54.0(2)
O1_2 C1_2 C2_2 C3_2 61.4(2)
O5_2 C1_2 C2_2 I1_2 70.31(19)
O1_2 C1_2 C2_2 I1_2 -174.29(13)
C1_2 C2_2 C3_2 O3_2 -86.6(2)
I1_2 C2_2 C3_2 O3_2 150.97(14)
C1_2 C2_2 C3_2 C4_2 33.1(2)
I1_2 C2_2 C3_2 C4_2 -89.33(17)
C7_2 O4_2 C4_2 C5_2 -161.05(18)
C7_2 O4_2 C4_2 C3_2 76.7(2)
O3_2 C3_2 C4_2 O4_2 -155.58(15)
C2_2 C3_2 C4_2 O4_2 82.70(19)
O3_2 C3_2 C4_2 C5_2 85.95(19)
C2_2 C3_2 C4_2 C5_2 -35.8(2)
C1_2 O5_2 C5_2 C4_2 -75.89(17)
C1_2 O5_2 C5_2 C6_2 44.87(16)
O4_2 C4_2 C5_2 O5_2 -64.84(19)
C3_2 C4_2 C5_2 O5_2 58.1(2)
O4_2 C4_2 C5_2 C6_2 -177.52(17)
C3_2 C4_2 C5_2 C6_2 -54.6(2)
C1_2 O1_2 C6_2 C5_2 5.06(18)
O5_2 C5_2 C6_2 O1_2 -30.30(17)
C4_2 C5_2 C6_2 O1_2 86.8(2)
C4_2 O4_2 C7_2 C8_2 152.78(18)
O4_2 C7_2 C8_2 C9_2 -32.3(3)
O4_2 C7_2 C8_2 C13_2 147.0(2)
C13_2 C8_2 C9_2 C10_2 -1.3(4)
C7_2 C8_2 C9_2 C10_2 178.0(2)
C8_2 C9_2 C10_2 C11_2 1.0(4)
C9_2 C10_2 C11_2 C12_2 0.1(4)
C10_2 C11_2 C12_2 C13_2 -0.7(4)
C11_2 C12_2 C13_2 C8_2 0.3(4)
C9_2 C8_2 C13_2 C12_2 0.7(4)
C7_2 C8_2 C13_2 C12_2 -178.7(2)
